data_7249416
loop_
_publ_author_name
'Ajormal, Fatemeh'
'Bikas, Rahman'
'Ghasemzadeh, Hossein'
'Noshiranzadeh, Nader'
'Kozakiewicz-Piekarz, Anna'

_publ_section_title
;
 Green and recyclable catalyst based on chitosan/CuFe2O4 nanocomposite
 hydrogel for one-step synthesis of 1,2,3-triazoles
;
_journal_issue 43
_journal_name_full 'RSC Advances'
_journal_page_first 31320
_journal_page_last 31331
_journal_paper_doi 10.1039/D4RA05626D
_journal_volume 14
_journal_year 2024
_chemical_formula_moiety 'C13 H17 N3 O2'
_chemical_formula_sum 'C13 H17 N3 O2'
_chemical_formula_weight 247.29
_space_group_crystal_system monoclinic
_space_group_IT_number 14
_space_group_name_Hall '-P 2ybc'
_space_group_name_H-M_alt 'P 1 21/c 1'
_atom_sites_solution_hydrogens geom
_atom_sites_solution_primary direct
_atom_sites_solution_secondary difmap
_audit_creation_method SHELXL-2018/3
_audit_update_record
;
2023-05-22 deposited with the CCDC.	2024-09-20 downloaded from the CCDC.
;
_cell_angle_alpha 90
_cell_angle_beta 99.035(6)
_cell_angle_gamma 90
_cell_formula_units_Z 4
_cell_length_a 8.6436(5)
_cell_length_b 18.9145(12)
_cell_length_c 8.3234(5)
_cell_measurement_reflns_used 1920
_cell_measurement_temperature 293(2)
_cell_measurement_theta_max 25.5680
_cell_measurement_theta_min 2.4280
_cell_volume 1343.90(14)
_computing_cell_refinement 'CrysAlisPro 1.171.38.43 (Rigaku OD, 2015)'
_computing_data_collection 'CrysAlisPro 1.171.38.43 (Rigaku OD, 2015)'
_computing_data_reduction 'CrysAlisPro 1.171.38.43 (Rigaku OD, 2015)'
_computing_publication_material 'CIFTAB (Sheldrick, 2014)'
_computing_structure_refinement 'SHELXL-2018/3 (Sheldrick, 2018)'
_computing_structure_solution 'SHELXT 2014/5 (Sheldrick, 2014)'
_diffrn_ambient_temperature 293(2)
_diffrn_detector_area_resol_mean 8.2564
_diffrn_measured_fraction_theta_full 1.000
_diffrn_measured_fraction_theta_max 0.908
_diffrn_measurement_device_type 'Xcalibur, Sapphire2, large Be window'
_diffrn_measurement_method \q/2\q
_diffrn_radiation_type MoK\a
_diffrn_radiation_wavelength 0.71073
_diffrn_reflns_av_R_equivalents 0.0542
_diffrn_reflns_av_unetI/netI 0.0640
_diffrn_reflns_Laue_measured_fraction_full 1.000
_diffrn_reflns_Laue_measured_fraction_max 0.908
_diffrn_reflns_limit_h_max 11
_diffrn_reflns_limit_h_min -11
_diffrn_reflns_limit_k_max 24
_diffrn_reflns_limit_k_min -24
_diffrn_reflns_limit_l_max 10
_diffrn_reflns_limit_l_min -4
_diffrn_reflns_number 8914
_diffrn_reflns_point_group_measured_fraction_full 1.000
_diffrn_reflns_point_group_measured_fraction_max 0.908
_diffrn_reflns_theta_full 25.242
_diffrn_reflns_theta_max 28.327
_diffrn_reflns_theta_min 2.153
_diffrn_source 'fine-focus sealed X-ray tube'
_exptl_absorpt_coefficient_mu 0.085
_exptl_absorpt_correction_T_max 1.00000
_exptl_absorpt_correction_T_min 0.76036
_exptl_absorpt_correction_type multi-scan
_exptl_absorpt_process_details 'CrysAlisPro 1.171.38.43 (Rigaku Oxford Diffraction, 2015)'
_exptl_crystal_colour colorless
_exptl_crystal_density_diffrn 1.222
_exptl_crystal_description needle
_exptl_crystal_F_000 528
_exptl_crystal_size_max 0.580
_exptl_crystal_size_mid 0.122
_exptl_crystal_size_min 0.096
_refine_diff_density_max 0.418
_refine_diff_density_min -0.227
_refine_diff_density_rms 0.042
_refine_ls_extinction_method none
_refine_ls_goodness_of_fit_ref 1.041
_refine_ls_hydrogen_treatment constr
_refine_ls_matrix_type full
_refine_ls_number_parameters 163
_refine_ls_number_reflns 3043
_refine_ls_number_restraints 0
_refine_ls_restrained_S_all 1.041
_refine_ls_R_factor_all 0.1097
_refine_ls_R_factor_gt 0.0602
_refine_ls_shift/su_max 0.000
_refine_ls_shift/su_mean 0.000
_refine_ls_structure_factor_coef Fsqd
_refine_ls_weighting_details 'w=1/[\s^2^(Fo^2^)+(0.0429P)^2^+0.3785P] where P=(Fo^2^+2Fc^2^)/3'
_refine_ls_weighting_scheme calc
_refine_ls_wR_factor_gt 0.1184
_refine_ls_wR_factor_ref 0.1442
_reflns_Friedel_coverage 0.000
_reflns_number_gt 1847
_reflns_number_total 3043
_reflns_threshold_expression 'I > 2\s(I)'
_cod_data_source_file d4ra05626d2.cif
_cod_data_source_block mf5_a
_cod_original_sg_symbol_H-M 'P 21/c'
_cod_database_code 7249416
_shelx_shelxl_version_number 2018/3
_shelx_space_group_comment
;
The symmetry employed for this shelxl refinement is uniquely defined
by the following loop, which should always be used as a source of
symmetry information in preference to the above space-group names.
They are only intended as comments.
;
_shelx_estimated_absorpt_t_min 0.953
_shelx_estimated_absorpt_t_max 0.992

loop_
_space_group_symop_operation_xyz
'x, y, z'
'-x, y+1/2, -z+1/2'
'-x, -y, -z'
'x, -y-1/2, z-1/2'

loop_
_atom_site_label
_atom_site_type_symbol
_atom_site_fract_x
_atom_site_fract_y
_atom_site_fract_z
_atom_site_U_iso_or_equiv
_atom_site_adp_type
_atom_site_occupancy
_atom_site_site_symmetry_order
_atom_site_calc_flag
_atom_site_refinement_flags_posn
_atom_site_refinement_flags_adp
_atom_site_refinement_flags_occupancy
_atom_site_disorder_assembly
_atom_site_disorder_group
C1 C 0.2851(3) 0.46062(13) 0.4650(3) 0.0604(7) Uani 1 1 d . . . . .
H1A H 0.335730 0.466628 0.375276 0.072 Uiso 1 1 calc R U . . .
C2 C 0.2903(4) 0.51377(15) 0.5794(4) 0.0776(9) Uani 1 1 d . . . . .
H2A H 0.345890 0.554982 0.567038 0.093 Uiso 1 1 calc R U . . .
C3 C 0.2141(4) 0.50632(19) 0.7111(4) 0.0845(11) Uani 1 1 d . . . . .
H3A H 0.216286 0.542708 0.786514 0.101 Uiso 1 1 calc R U . . .
C4 C 0.1346(4) 0.4449(2) 0.7310(4) 0.0891(12) Uani 1 1 d . . . . .
H4A H 0.083911 0.439557 0.820835 0.107 Uiso 1 1 calc R U . . .
C5 C 0.1296(3) 0.39050(16) 0.6170(3) 0.0614(7) Uani 1 1 d . . . . .
H5A H 0.075724 0.348959 0.631012 0.074 Uiso 1 1 calc R U . . .
C6 C 0.2050(2) 0.39847(12) 0.4828(3) 0.0396(5) Uani 1 1 d . . . . .
C7 C 0.1886(2) 0.34013(13) 0.3538(3) 0.0452(6) Uani 1 1 d . . . . .
H7A H 0.118742 0.304225 0.387969 0.054 Uiso 1 1 calc R U . . .
C8 C 0.1135(3) 0.36566(15) 0.1896(3) 0.0621(8) Uani 1 1 d . . . . .
H8A H 0.018863 0.391626 0.200347 0.074 Uiso 1 1 calc R U . . .
H8B H 0.184371 0.397772 0.146640 0.074 Uiso 1 1 calc R U . . .
O9 O 0.07519(19) 0.30881(10) 0.0784(2) 0.0671(6) Uani 1 1 d . . . . .
H9A H -0.019997 0.307319 0.050064 0.081 Uiso 1 1 calc R U . . .
N10 N 0.33984(19) 0.30448(10) 0.3437(2) 0.0376(4) Uani 1 1 d . . . . .
N11 N 0.4528(2) 0.33699(10) 0.2773(2) 0.0438(5) Uani 1 1 d . . . . .
N12 N 0.57063(19) 0.29162(10) 0.2838(2) 0.0403(5) Uani 1 1 d . . . . .
C13 C 0.5326(2) 0.23038(11) 0.3543(2) 0.0343(5) Uani 1 1 d . . . . .
C14 C 0.3841(2) 0.23854(12) 0.3921(3) 0.0392(5) Uani 1 1 d . . . . .
H14A H 0.326577 0.205508 0.440674 0.047 Uiso 1 1 calc R U . . .
C15 C 0.6434(2) 0.16727(12) 0.3810(3) 0.0411(5) Uani 1 1 d . . . . .
O16 O 0.75287(16) 0.17747(8) 0.52975(17) 0.0461(4) Uani 1 1 d . . . . .
H16A H 0.704812 0.188663 0.603341 0.055 Uiso 1 1 calc R U . . .
C17 C 0.5520(3) 0.09895(13) 0.3929(3) 0.0613(7) Uani 1 1 d . . . . .
H17A H 0.479382 0.092154 0.294323 0.092 Uiso 1 1 calc R U . . .
H17B H 0.623451 0.059806 0.408584 0.092 Uiso 1 1 calc R U . . .
H17C H 0.495594 0.101907 0.483263 0.092 Uiso 1 1 calc R U . . .
C18 C 0.7443(3) 0.16302(15) 0.2461(3) 0.0650(8) Uani 1 1 d . . . . .
H18A H 0.678208 0.156210 0.143258 0.097 Uiso 1 1 calc R U . . .
H18B H 0.802363 0.206159 0.243361 0.097 Uiso 1 1 calc R U . . .
H18C H 0.815744 0.124029 0.266828 0.097 Uiso 1 1 calc R U . . .

loop_
_atom_site_aniso_label
_atom_site_aniso_U_11
_atom_site_aniso_U_22
_atom_site_aniso_U_33
_atom_site_aniso_U_23
_atom_site_aniso_U_13
_atom_site_aniso_U_12
C1 0.0662(17) 0.0521(16) 0.0603(16) 0.0051(13) 0.0017(14) -0.0062(14)
C2 0.080(2) 0.0434(16) 0.098(2) -0.0085(17) -0.019(2) 0.0027(15)
C3 0.0515(18) 0.090(2) 0.103(3) -0.055(2) -0.0159(18) 0.0260(17)
C4 0.0534(18) 0.145(3) 0.073(2) -0.048(2) 0.0198(16) -0.004(2)
C5 0.0444(15) 0.0778(19) 0.0643(16) -0.0143(15) 0.0161(13) -0.0119(14)
C6 0.0261(10) 0.0450(13) 0.0463(13) -0.0023(10) 0.0013(10) 0.0087(9)
C7 0.0282(11) 0.0529(14) 0.0544(14) -0.0090(12) 0.0063(11) 0.0065(10)
C8 0.0408(14) 0.0725(18) 0.0685(17) -0.0148(14) -0.0052(13) 0.0188(13)
O9 0.0364(9) 0.0911(14) 0.0687(12) -0.0333(10) -0.0082(9) 0.0151(9)
N10 0.0242(8) 0.0473(11) 0.0412(10) -0.0019(8) 0.0045(8) 0.0038(8)
N11 0.0353(10) 0.0446(11) 0.0533(12) 0.0023(9) 0.0123(9) 0.0029(9)
N12 0.0286(9) 0.0474(11) 0.0454(11) -0.0007(9) 0.0077(8) 0.0042(8)
C13 0.0272(10) 0.0437(13) 0.0307(10) -0.0021(9) 0.0007(9) 0.0044(9)
C14 0.0315(11) 0.0441(13) 0.0420(12) 0.0054(10) 0.0060(10) 0.0015(10)
C15 0.0327(11) 0.0516(14) 0.0373(12) -0.0029(10) 0.0001(10) 0.0101(10)
O16 0.0268(7) 0.0687(11) 0.0415(9) -0.0003(8) 0.0016(7) 0.0091(7)
C17 0.0560(16) 0.0481(15) 0.0744(18) -0.0037(13) -0.0059(14) 0.0073(12)
C18 0.0645(17) 0.081(2) 0.0522(15) 0.0017(14) 0.0191(14) 0.0372(15)

loop_
_atom_type_symbol
_atom_type_description
_atom_type_scat_dispersion_real
_atom_type_scat_dispersion_imag
_atom_type_scat_source
C C 0.0033 0.0016 'International Tables Vol C Tables 4.2.6.8 and 6.1.1.4'
H H 0.0000 0.0000 'International Tables Vol C Tables 4.2.6.8 and 6.1.1.4'
N N 0.0061 0.0033 'International Tables Vol C Tables 4.2.6.8 and 6.1.1.4'
O O 0.0106 0.0060 'International Tables Vol C Tables 4.2.6.8 and 6.1.1.4'

loop_
_geom_angle_atom_site_label_1
_geom_angle_atom_site_label_2
_geom_angle_atom_site_label_3
_geom_angle
_geom_angle_site_symmetry_1
_geom_angle_site_symmetry_3
_geom_angle_publ_flag
C2 C1 C6 120.5(3) . . ?
C2 C1 H1A 119.8 . . ?
C6 C1 H1A 119.8 . . ?
C3 C2 C1 120.6(3) . . ?
C3 C2 H2A 119.7 . . ?
C1 C2 H2A 119.7 . . ?
C2 C3 C4 119.7(3) . . ?
C2 C3 H3A 120.1 . . ?
C4 C3 H3A 120.1 . . ?
C3 C4 C5 120.3(3) . . ?
C3 C4 H4A 119.8 . . ?
C5 C4 H4A 119.8 . . ?
C6 C5 C4 119.9(3) . . ?
C6 C5 H5A 120.0 . . ?
C4 C5 H5A 120.0 . . ?
C1 C6 C5 119.0(2) . . ?
C1 C6 C7 122.0(2) . . ?
C5 C6 C7 118.9(2) . . ?
N10 C7 C8 110.73(19) . . ?
N10 C7 C6 112.44(17) . . ?
C8 C7 C6 112.8(2) . . ?
N10 C7 H7A 106.8 . . ?
C8 C7 H7A 106.8 . . ?
C6 C7 H7A 106.8 . . ?
O9 C8 C7 111.9(2) . . ?
O9 C8 H8A 109.2 . . ?
C7 C8 H8A 109.2 . . ?
O9 C8 H8B 109.2 . . ?
C7 C8 H8B 109.2 . . ?
H8A C8 H8B 107.9 . . ?
C8 O9 H9A 109.5 . . ?
N11 N10 C14 110.82(17) . . ?
N11 N10 C7 121.23(18) . . ?
C14 N10 C7 127.94(19) . . ?
N12 N11 N10 106.86(17) . . ?
N11 N12 C13 109.38(16) . . ?
N12 C13 C14 107.45(18) . . ?
N12 C13 C15 122.67(18) . . ?
C14 C13 C15 129.9(2) . . ?
N10 C14 C13 105.48(19) . . ?
N10 C14 H14A 127.3 . . ?
C13 C14 H14A 127.3 . . ?
O16 C15 C13 109.35(17) . . ?
O16 C15 C17 109.43(18) . . ?
C13 C15 C17 110.66(18) . . ?
O16 C15 C18 105.26(18) . . ?
C13 C15 C18 110.62(19) . . ?
C17 C15 C18 111.4(2) . . ?
C15 O16 H16A 109.5 . . ?
C15 C17 H17A 109.5 . . ?
C15 C17 H17B 109.5 . . ?
H17A C17 H17B 109.5 . . ?
C15 C17 H17C 109.5 . . ?
H17A C17 H17C 109.5 . . ?
H17B C17 H17C 109.5 . . ?
C15 C18 H18A 109.5 . . ?
C15 C18 H18B 109.5 . . ?
H18A C18 H18B 109.5 . . ?
C15 C18 H18C 109.5 . . ?
H18A C18 H18C 109.5 . . ?
H18B C18 H18C 109.5 . . ?

loop_
_geom_bond_atom_site_label_1
_geom_bond_atom_site_label_2
_geom_bond_distance
_geom_bond_site_symmetry_2
_geom_bond_publ_flag
C1 C2 1.380(4) . ?
C1 C6 1.384(3) . ?
C1 H1A 0.9300 . ?
C2 C3 1.372(4) . ?
C2 H2A 0.9300 . ?
C3 C4 1.372(5) . ?
C3 H3A 0.9300 . ?
C4 C5 1.396(4) . ?
C4 H4A 0.9300 . ?
C5 C6 1.387(3) . ?
C5 H5A 0.9300 . ?
C6 C7 1.531(3) . ?
C7 N10 1.485(3) . ?
C7 C8 1.498(3) . ?
C7 H7A 0.9800 . ?
C8 O9 1.423(3) . ?
C8 H8A 0.9700 . ?
C8 H8B 0.9700 . ?
O9 H9A 0.8200 . ?
N10 N11 1.344(2) . ?
N10 C14 1.347(3) . ?
N11 N12 1.326(2) . ?
N12 C13 1.362(3) . ?
C13 C14 1.377(3) . ?
C13 C15 1.525(3) . ?
C14 H14A 0.9300 . ?
C15 O16 1.449(2) . ?
C15 C17 1.526(3) . ?
C15 C18 1.528(3) . ?
O16 H16A 0.8200 . ?
C17 H17A 0.9600 . ?
C17 H17B 0.9600 . ?
C17 H17C 0.9600 . ?
C18 H18A 0.9600 . ?
C18 H18B 0.9600 . ?
C18 H18C 0.9600 . ?

loop_
_geom_hbond_atom_site_label_D
_geom_hbond_atom_site_label_H
_geom_hbond_atom_site_label_A
_geom_hbond_distance_DH
_geom_hbond_distance_HA
_geom_hbond_distance_DA
_geom_hbond_angle_DHA
_geom_hbond_site_symmetry_A
_geom_hbond_publ_flag
O9 H9A O16 0.82 1.97 2.764(2) 164.5 4_465 yes
C14 H14A O9 0.93 2.63 3.412(3) 142.7 4_566 yes
O16 H16A N12 0.82 2.07 2.888(2) 174.5 4_566 yes

loop_
_geom_torsion_atom_site_label_1
_geom_torsion_atom_site_label_2
_geom_torsion_atom_site_label_3
_geom_torsion_atom_site_label_4
_geom_torsion
_geom_torsion_site_symmetry_1
_geom_torsion_site_symmetry_2
_geom_torsion_site_symmetry_3
_geom_torsion_site_symmetry_4
_geom_torsion_publ_flag
C6 C1 C2 C3 -1.1(4) . . . . ?
C1 C2 C3 C4 1.3(5) . . . . ?
C2 C3 C4 C5 -0.7(5) . . . . ?
C3 C4 C5 C6 -0.1(5) . . . . ?
C2 C1 C6 C5 0.2(4) . . . . ?
C2 C1 C6 C7 176.4(2) . . . . ?
C4 C5 C6 C1 0.3(4) . . . . ?
C4 C5 C6 C7 -176.0(2) . . . . ?
C1 C6 C7 N10 68.9(3) . . . . ?
C5 C6 C7 N10 -114.9(2) . . . . ?
C1 C6 C7 C8 -57.1(3) . . . . ?
C5 C6 C7 C8 119.0(2) . . . . ?
N10 C7 C8 O9 62.9(3) . . . . ?
C6 C7 C8 O9 -170.11(19) . . . . ?
C8 C7 N10 N11 54.2(3) . . . . ?
C6 C7 N10 N11 -72.9(2) . . . . ?
C8 C7 N10 C14 -124.2(2) . . . . ?
C6 C7 N10 C14 108.6(2) . . . . ?
C14 N10 N11 N12 -0.3(2) . . . . ?
C7 N10 N11 N12 -178.99(18) . . . . ?
N10 N11 N12 C13 0.0(2) . . . . ?
N11 N12 C13 C14 0.3(2) . . . . ?
N11 N12 C13 C15 -179.67(18) . . . . ?
N11 N10 C14 C13 0.4(2) . . . . ?
C7 N10 C14 C13 179.04(19) . . . . ?
N12 C13 C14 N10 -0.4(2) . . . . ?
C15 C13 C14 N10 179.5(2) . . . . ?
N12 C13 C15 O16 83.2(2) . . . . ?
C14 C13 C15 O16 -96.7(3) . . . . ?
N12 C13 C15 C17 -156.2(2) . . . . ?
C14 C13 C15 C17 23.9(3) . . . . ?
N12 C13 C15 C18 -32.3(3) . . . . ?
C14 C13 C15 C18 147.8(2) . . . . ?
